data_8103534
loop_
_publ_author_name
'Boettcher, P.'

_publ_section_title
;
 Synthesis and crystal structure of the rubidium pentachalcogenides Rb2 S5
 and Rb2 Se5
;
_journal_name_full 'Zeitschrift fuer Kristallographie (149,1979-)'
_journal_page_first 65
_journal_page_last 73
_journal_volume 150
_journal_year 1979
_chemical_formula_sum 'Rb2 S5'
_space_group_IT_number 19
_symmetry_space_group_name_Hall 'P 2ac 2ab'
_symmetry_space_group_name_H-M 'P 21 21 21'
_cell_angle_alpha 90
_cell_angle_beta 90
_cell_angle_gamma 90
_cell_formula_units_Z 4
_cell_length_a 6.837
_cell_length_b 17.845
_cell_length_c 6.633
_cell_volume 809.268
_citation_journal_id_ASTM ZEKRDZ
_cod_data_source_file Boettcher_ZEKRDZ_1979_286.cif
_cod_data_source_block Rb2S5
_cod_original_cell_volume 809.2675
_cod_database_code 8103534

loop_
_symmetry_equiv_pos_as_xyz
x,y,z
-x+1/2,-y,z+1/2
x+1/2,-y+1/2,-z
-x,y+1/2,-z+1/2

loop_
_atom_site_label
_atom_site_type_symbol
_atom_site_fract_x
_atom_site_fract_y
_atom_site_fract_z
_atom_site_occupancy
_atom_site_U_iso_or_equiv
S4 S 0.329 0.6478 0.2616 1 0.0
S5 S 0.252 0.6554 0.9659 1 0.0
Rb2 Rb+1 0.2538 0.8357 0.0763 1 0.0
S2 S 0.8698 0.6238 0.4297 1 0.0
S1 S 0.9188 0.5295 0.5894 1 0.0
Rb1 Rb+1 0.4198 0.515 0.6179 1 0.0
S3 S 0.1184 0.6938 0.4444 1 0.0
